data_7008987
loop_
_publ_author_name
'Leung, Wa-Hung'
'Zheng, Hegen'
'Chim, Joyce L. C.'
'Chan, Joe'
'Wong, Wing-Tak'
'Williams, Ian D.'

_publ_contact_author
;
    ENTER NAME
 ENTER ADDRESS
;
_publ_section_title
;
 Ruthenium complexes with N(SPR2)2&#x2212; (R&#x2005;=&#x2005;Ph or
 Pri)
;
_journal_issue 3
_journal_name_full 'Journal of the Chemical Society, Dalton Transactions'
_journal_page_first 423
_journal_paper_doi 10.1039/a907753g
_journal_year 2000
_chemical_formula_moiety 'C30 H43 N O4 P3 S3 Ru '
_chemical_formula_sum 'C30 H43 N O4 P3 Ru S3'
_chemical_formula_weight 771.85
_space_group_IT_number 14
_symmetry_cell_setting monoclinic
_symmetry_Int_Tables_number 14
_symmetry_space_group_name_Hall '-P 2yab'
_symmetry_space_group_name_H-M 'P 1 21/a 1'
_audit_creation_date 'Wed Oct 20 14:33:12 1999'
_audit_creation_method 'from TEXRAY.INF file'
_cell_angle_alpha 90
_cell_angle_beta 106.29(2)
_cell_angle_gamma 90
_cell_formula_units_Z 4
_cell_length_a 13.064(1)
_cell_length_b 17.607(2)
_cell_length_c 15.498(2)
_cell_measurement_reflns_used 0
_cell_measurement_temperature 298.2
_cell_measurement_theta_max 0.0
_cell_measurement_theta_min 0.0
_cell_volume 3421.7(7)
_computing_cell_refinement 'MSC/AFC Diffractometer Control'
_computing_data_collection 'MSC/AFC Diffractometer Control'
_computing_data_reduction teXsan
_computing_publication_material teXsan
_computing_structure_refinement teXsan
_diffrn_ambient_temperature 298.2
_diffrn_measurement_device unknown
_diffrn_measurement_method 'omega scans with profile analysis'
_diffrn_orient_matrix_UB_11 0.00000
_diffrn_orient_matrix_UB_12 0.00000
_diffrn_orient_matrix_UB_13 0.00000
_diffrn_orient_matrix_UB_21 0.00000
_diffrn_orient_matrix_UB_22 0.00000
_diffrn_orient_matrix_UB_23 0.00000
_diffrn_orient_matrix_UB_31 0.00000
_diffrn_orient_matrix_UB_32 0.00000
_diffrn_orient_matrix_UB_33 0.00000
_diffrn_radiation_monochromator graphite
_diffrn_radiation_source 'X-ray tube'
_diffrn_radiation_type MoKalpha
_diffrn_radiation_wavelength 0.7107
_diffrn_reflns_av_R_equivalents 0.07
_diffrn_reflns_limit_h_max 15
_diffrn_reflns_limit_h_min 0
_diffrn_reflns_limit_k_max 21
_diffrn_reflns_limit_k_min 0
_diffrn_reflns_limit_l_max 17
_diffrn_reflns_limit_l_min -18
_diffrn_reflns_number 30136
_diffrn_reflns_theta_max 25.62
_diffrn_standards_decay_% 0.00
_diffrn_standards_interval_count 0
_diffrn_standards_number 0
_exptl_absorpt_coefficient_mu 0.817
_exptl_absorpt_correction_type none
_exptl_crystal_colour orange
_exptl_crystal_density_diffrn 1.498
_exptl_crystal_description plate
_exptl_crystal_F_000 1596.00
_exptl_crystal_size_max 0.230
_exptl_crystal_size_mid 0.230
_exptl_crystal_size_min 0.070
_refine_diff_density_max 1.29
_refine_diff_density_min -1.04
_refine_ls_extinction_method none
_refine_ls_goodness_of_fit_obs 2.015
_refine_ls_hydrogen_treatment noref
_refine_ls_matrix_type full
_refine_ls_number_parameters 379
_refine_ls_number_reflns 4699
_refine_ls_number_restraints 0
_refine_ls_R_factor_obs 0.0593
_refine_ls_shift/esd_max 0.0470
_refine_ls_structure_factor_coef F
_refine_ls_weighting_scheme sigma
_refine_ls_wR_factor_obs 0.0627
_reflns_number_observed 4699
_reflns_number_total 6532
_reflns_observed_criterion 1.50
_cod_data_source_file a907753g.txt
_cod_data_source_block 12
_cod_depositor_comments
;
The following automatic conversions were performed:

'_atom_site_thermal_displace_type' tag value 'Uij' was replaced with
'Uani' value 85 times.

Automatic conversion script
Id: cif_fix_values 1646 2011-03-28 12:23:43Z adriana 
;
_cod_original_sg_symbol_H-M 'P 21/a     '
_cod_original_formula_sum 'C30 H43 N O4 P3 S3 Ru '
_cod_database_code 7008987

loop_
_symmetry_equiv_pos_as_xyz
'   +x,   +y,   +z'
'1/2-x,1/2+y,   -z'
'   -x,   -y,   -z'
'1/2+x,1/2-y,   +z'

loop_
_atom_site_aniso_label
_atom_site_aniso_U_11
_atom_site_aniso_U_22
_atom_site_aniso_U_33
_atom_site_aniso_U_12
_atom_site_aniso_U_13
_atom_site_aniso_U_23
Ru(1) 0.0298(3) 0.0366(3) 0.0343(3) 0.0013(2) 0.0088(2) -0.0011(2)
S(1) 0.0352(9) 0.0364(8) 0.037(1) -0.0017(7) 0.0084(8) -0.0002(7)
S(2) 0.0342(9) 0.0412(8) 0.048(1) -0.0013(7) 0.0117(8) -0.0017(7)
S(3) 0.0397(10) 0.0445(8) 0.041(1) 0.0036(7) 0.0149(8) 0.0058(7)
P(1) 0.0327(10) 0.0400(8) 0.038(1) 0.0029(7) 0.0117(8) -0.0029(7)
P(2) 0.0309(9) 0.0447(9) 0.048(1) -0.0005(7) 0.0153(8) -0.0007(8)
P(3) 0.040(1) 0.0399(9) 0.043(1) 0.0036(7) 0.0124(9) 0.0031(7)
O(1) 0.034(3) 0.041(2) 0.046(3) -0.003(2) 0.011(2) -0.005(2)
O(2) 0.043(3) 0.052(2) 0.042(3) 0.002(2) 0.013(2) -0.013(2)
O(3) 0.055(3) 0.039(2) 0.050(3) -0.004(2) 0.011(2) 0.008(2)
O(4) 0.053(3) 0.040(2) 0.036(3) -0.002(2) 0.006(2) -0.002(2)
N(1) 0.040(3) 0.049(3) 0.066(4) 0.000(2) 0.027(3) 0.002(3)
C(1) 0.047(4) 0.043(3) 0.038(4) 0.002(3) 0.022(3) -0.004(3)
C(2) 0.053(5) 0.054(4) 0.049(5) 0.010(4) 0.011(4) -0.002(3)
C(3) 0.047(5) 0.078(5) 0.060(6) -0.007(4) -0.004(4) -0.015(4)
C(4) 0.061(6) 0.074(5) 0.067(6) -0.018(4) 0.011(5) -0.011(5)
C(5) 0.083(6) 0.045(4) 0.063(6) -0.021(4) 0.017(5) -0.016(4)
C(6) 0.054(5) 0.046(4) 0.048(5) -0.002(3) 0.008(4) -0.005(3)
C(7) 0.039(4) 0.043(3) 0.040(4) 0.010(3) 0.014(3) -0.001(3)
C(8) 0.044(4) 0.039(3) 0.052(5) 0.002(3) 0.012(4) -0.003(3)
C(9) 0.065(5) 0.046(4) 0.045(5) 0.003(3) 0.008(4) 0.006(3)
C(10) 0.070(6) 0.054(4) 0.060(6) 0.028(4) 0.007(4) 0.002(4)
C(11) 0.049(5) 0.103(6) 0.067(6) 0.039(5) 0.019(4) 0.018(5)
C(12) 0.048(5) 0.085(5) 0.062(6) 0.014(4) 0.021(4) 0.013(4)
C(13) 0.044(4) 0.042(3) 0.043(4) 0.008(3) 0.017(3) -0.002(3)
C(14) 0.050(4) 0.055(4) 0.045(5) 0.004(3) 0.017(4) 0.003(3)
C(15) 0.065(5) 0.083(5) 0.052(5) 0.016(5) 0.031(4) 0.015(4)
C(16) 0.063(5) 0.078(5) 0.077(6) 0.019(4) 0.047(5) 0.033(5)
C(17) 0.065(5) 0.066(5) 0.093(7) -0.007(4) 0.049(5) 0.000(4)
C(18) 0.046(4) 0.062(4) 0.059(5) -0.001(3) 0.024(4) -0.008(4)
C(19) 0.035(4) 0.057(4) 0.064(5) -0.003(3) 0.016(4) 0.004(4)
C(20) 0.049(5) 0.18(1) 0.064(7) -0.023(6) -0.010(5) 0.001(7)
C(21) 0.064(6) 0.086(6) 0.105(8) -0.029(5) 0.008(5) 0.017(5)
C(22) 0.042(4) 0.074(4) 0.044(4) 0.001(3) 0.023(4) 0.000(4)
C(23) 0.079(6) 0.086(6) 0.049(5) 0.017(4) 0.029(4) 0.012(4)
C(24) 0.079(6) 0.067(5) 0.069(6) 0.006(4) 0.034(5) -0.007(4)
C(25) 0.048(4) 0.068(4) 0.040(4) 0.007(4) 0.008(4) 0.012(4)
C(26) 0.076(6) 0.079(5) 0.048(5) 0.011(4) 0.007(4) 0.000(4)
C(27) 0.088(7) 0.082(6) 0.065(6) 0.019(5) -0.006(5) 0.002(5)
C(28) 0.049(4) 0.052(4) 0.045(4) 0.001(3) 0.003(4) 0.001(3)
C(29) 0.091(6) 0.048(4) 0.072(6) 0.010(4) 0.026(5) -0.010(4)
C(30) 0.070(6) 0.055(4) 0.099(7) -0.022(4) 0.026(5) -0.011(4)

loop_
_atom_site_label
_atom_site_fract_x
_atom_site_fract_y
_atom_site_fract_z
_atom_site_U_iso_or_equiv
_atom_site_thermal_displace_type
_atom_site_calc_flag
_atom_site_calc_attached_atom
Ru(1) 0.59553(4) 0.00910(3) 0.16250(3) 0.0336(1) Uani ? ?
S(1) 0.4788(1) -0.09638(8) 0.0471(1) 0.0364(5) Uani ? ?
S(2) 0.7698(1) 0.05577(8) 0.2014(1) 0.0412(5) Uani ? ?
S(3) 0.6308(1) -0.07068(9) 0.2854(1) 0.0409(5) Uani ? ?
P(1) 0.5399(1) 0.09907(8) 0.2465(1) 0.0367(5) Uani ? ?
P(2) 0.8572(1) -0.03651(9) 0.1833(1) 0.0402(5) Uani ? ?
P(3) 0.7520(1) -0.14390(9) 0.2759(1) 0.0410(5) Uani ? ?
O(1) 0.5968(3) -0.0839(2) 0.0685(3) 0.041(1) Uani ? ?
O(2) 0.4457(3) -0.0342(2) 0.1025(3) 0.045(1) Uani ? ?
O(3) 0.4515(4) -0.1700(2) 0.0722(3) 0.049(1) Uani ? ?
O(4) 0.5721(3) 0.0825(2) 0.0483(3) 0.044(1) Uani ? ?
N(1) 0.8437(4) -0.1096(3) 0.2392(4) 0.049(2) Uani ? ?
C(1) 0.6422(5) 0.1564(3) 0.3227(4) 0.041(2) Uani ? ?
C(2) 0.7268(6) 0.1195(4) 0.3838(5) 0.053(2) Uani ? ?
C(3) 0.8048(6) 0.1604(5) 0.4414(5) 0.066(3) Uani ? ?
C(4) 0.8067(7) 0.2377(5) 0.4377(6) 0.069(3) Uani ? ?
C(5) 0.7256(7) 0.2751(4) 0.3787(6) 0.064(3) Uani ? ?
C(6) 0.6430(6) 0.2353(4) 0.3221(5) 0.051(2) Uani ? ?
C(7) 0.4451(5) 0.1674(3) 0.1800(4) 0.040(2) Uani ? ?
C(8) 0.4721(5) 0.2111(3) 0.1139(5) 0.045(2) Uani ? ?
C(9) 0.3986(6) 0.2602(4) 0.0608(5) 0.053(2) Uani ? ?
C(10) 0.2990(7) 0.2695(4) 0.0734(5) 0.063(3) Uani ? ?
C(11) 0.2721(6) 0.2270(5) 0.1387(6) 0.073(3) Uani ? ?
C(12) 0.3443(6) 0.1771(4) 0.1907(5) 0.064(3) Uani ? ?
C(13) 0.4641(5) 0.0588(3) 0.3196(4) 0.042(2) Uani ? ?
C(14) 0.4700(5) 0.0896(4) 0.4037(5) 0.049(2) Uani ? ?
C(15) 0.4090(7) 0.0630(5) 0.4541(5) 0.063(3) Uani ? ?
C(16) 0.3374(7) 0.0038(5) 0.4225(6) 0.067(3) Uani ? ?
C(17) 0.3305(6) -0.0270(4) 0.3400(6) 0.069(3) Uani ? ?
C(18) 0.3942(6) 0.0003(4) 0.2882(5) 0.054(2) Uani ? ?
C(19) 0.9981(5) -0.0058(4) 0.2282(5) 0.052(2) Uani ? ?
C(20) 1.0287(7) 0.0024(7) 0.3278(7) 0.104(4) Uani ? ?
C(21) 1.0231(7) 0.0660(5) 0.1857(7) 0.088(3) Uani ? ?
C(22) 0.8320(5) -0.0631(4) 0.0660(5) 0.051(2) Uani ? ?
C(23) 0.8165(7) 0.0046(4) -0.0011(5) 0.069(3) Uani ? ?
C(24) 0.9127(7) -0.1205(4) 0.0507(6) 0.069(3) Uani ? ?
C(25) 0.8093(5) -0.1710(4) 0.3931(5) 0.053(2) Uani ? ?
C(26) 0.8539(7) -0.1030(5) 0.4523(5) 0.070(3) Uani ? ?
C(27) 0.8937(8) -0.2324(5) 0.4053(6) 0.084(3) Uani ? ?
C(28) 0.6902(5) -0.2270(4) 0.2114(5) 0.051(2) Uani ? ?
C(29) 0.7693(7) -0.2795(4) 0.1838(6) 0.070(3) Uani ? ?
C(30) 0.6194(7) -0.2691(4) 0.2586(6) 0.074(3) Uani ? ?
H(1) 0.7297 0.0655 0.3850 0.0634 Uani ? ?
H(2) 0.8592 0.1346 0.4853 0.0787 Uani ? ?
H(3) 0.8643 0.2653 0.4759 0.0831 Uani ? ?
H(4) 0.7259 0.3290 0.3765 0.0770 Uani ? ?
H(5) 0.5859 0.2621 0.2821 0.0610 Uani ? ?
H(6) 0.5412 0.2068 0.1056 0.0545 Uani ? ?
H(7) 0.4170 0.2882 0.0149 0.0640 Uani ? ?
H(8) 0.2496 0.3046 0.0377 0.0761 Uani ? ?
H(9) 0.2034 0.2324 0.1478 0.0872 Uani ? ?
H(10) 0.3245 0.1483 0.2353 0.0770 Uani ? ?
H(11) 0.5181 0.1302 0.4260 0.0592 Uani ? ?
H(12) 0.4147 0.0846 0.5114 0.0761 Uani ? ?
H(13) 0.2940 -0.0149 0.4577 0.0805 Uani ? ?
H(14) 0.2819 -0.0674 0.3178 0.0828 Uani ? ?
H(15) 0.3892 -0.0216 0.2311 0.0644 Uani ? ?
H(16) 1.0414 -0.0449 0.2146 0.0623 Uani ? ?
H(17) 1.0178 -0.0445 0.3542 0.1250 Uani ? ?
H(18) 1.1017 0.0163 0.3489 0.1250 Uani ? ?
H(19) 0.9861 0.0406 0.3438 0.1250 Uani ? ?
H(20) 1.0967 0.0777 0.2092 0.1060 Uani ? ?
H(21) 1.0067 0.0593 0.1225 0.1060 Uani ? ?
H(22) 0.9816 0.1065 0.1986 0.1060 Uani ? ?
H(23) 0.8824 0.0303 0.0071 0.0831 Uani ? ?
H(24) 0.7925 -0.0141 -0.0609 0.0831 Uani ? ?
H(25) 0.7651 0.0387 0.0097 0.0831 Uani ? ?
H(26) 0.9194 -0.1613 0.0921 0.0827 Uani ? ?
H(27) 0.8889 -0.1395 -0.0090 0.0827 Uani ? ?
H(28) 0.9799 -0.0964 0.0595 0.0827 Uani ? ?
H(29) 0.8769 -0.1187 0.5134 0.0837 Uani ? ?
H(30) 0.9126 -0.0825 0.4352 0.0837 Uani ? ?
H(31) 0.8000 -0.0654 0.4453 0.0837 Uani ? ?
H(32) 0.8648 -0.2750 0.3689 0.1009 Uani ? ?
H(33) 0.9531 -0.2133 0.3881 0.1009 Uani ? ?
H(34) 0.9162 -0.2475 0.4666 0.1009 Uani ? ?
H(35) 0.7313 -0.3183 0.1453 0.0837 Uani ? ?
H(36) 0.8098 -0.2509 0.1531 0.0837 Uani ? ?
H(37) 0.8158 -0.3019 0.2360 0.0837 Uani ? ?
H(38) 0.5705 -0.2345 0.2725 0.0893 Uani ? ?
H(39) 0.5812 -0.3079 0.2203 0.0893 Uani ? ?
H(40) 0.6624 -0.2912 0.3126 0.0893 Uani ? ?
H(41) 0.7656 -0.0890 0.0510 0.0615 Uani ? ?
H(42) 0.7531 -0.1913 0.4137 0.0635 Uani ? ?
H(43) 0.6438 -0.2079 0.1570 0.0609 Uani ? ?

loop_
_atom_type_symbol
_atom_type_oxidation_number
_atom_type_number_in_cell
_atom_type_scat_dispersion_real
_atom_type_scat_dispersion_imag
_atom_type_scat_source
Ru 0 4 -1.259 0.836 'International Tables'
O 0 16 0.011 0.006 'International Tables'
P 0 12 0.102 0.094 'International Tables'
N 0 4 0.006 0.003 'International Tables'
C 0 120 0.003 0.002 'International Tables'
S 0 12 0.125 0.123 'International Tables'
H 0 172 0.000 0.000 'International Tables'

loop_
_geom_angle_atom_site_label_1
_geom_angle_atom_site_label_2
_geom_angle_atom_site_label_3
_geom_angle
_geom_angle_site_symmetry_1
_geom_angle_site_symmetry_2
_geom_angle_site_symmetry_3
_geom_angle_publ_flag
? ? ? ? ? ? ? ?

loop_
_geom_bond_atom_site_label_1
_geom_bond_atom_site_label_2
_geom_bond_distance
_geom_bond_site_symmetry_1
_geom_bond_site_symmetry_2
_geom_bond_publ_flag
? ? ? ? ? ?
